data_4300413
loop_
_publ_author_name
'Jay R. Stork'
'Marilyn M. Olmstead'
'James C. Fettinger'
'Alan L. Balch'

_publ_section_title
;
Metal-Metal Interactions in Thallium(I)/Platinum(II) Compounds Involving
a Chelating Dicarbene and Various Auxiliary Ligands
;
_journal_name_full 'Inorganic Chemistry'
_journal_page_first 849
_journal_page_last 857
_journal_paper_doi 10.1021/ic051252+
_journal_volume 45
_journal_year 2006
_chemical_formula_moiety '(C8 H10 N6 Pt S2), H2 O'
_chemical_formula_sum 'C8 H12 N6 O Pt S2'
_chemical_formula_weight 467.45
_chemical_name_common (C~4~H~10~N~4~)Pt(mnt)^.^H~2~O
_space_group_IT_number 12
_symmetry_cell_setting monoclinic
_symmetry_space_group_name_Hall '-C 2y'
_symmetry_space_group_name_H-M 'C 1 2/m 1'
_cell_angle_alpha 90.00
_cell_angle_beta 94.7950(10)
_cell_angle_gamma 90.00
_cell_formula_units_Z 4
_cell_length_a 11.2211(11)
_cell_length_b 16.2198(16)
_cell_length_c 6.8987(7)
_cell_measurement_temperature 90(2)
_cell_volume 1251.2(2)
_diffrn_ambient_temperature 90(2)
_exptl_crystal_density_diffrn 2.482
_cod_original_sg_symbol_H-M 'C 2/m'
_cod_database_code 4300413

loop_
_symmetry_equiv_pos_as_xyz
'x, y, z'
'-x, y, -z'
'x+1/2, y+1/2, z'
'-x+1/2, y+1/2, -z'
'-x, -y, -z'
'x, -y, z'
'-x+1/2, -y+1/2, -z'
'x+1/2, -y+1/2, z'

loop_
_atom_site_label
_atom_site_type_symbol
_atom_site_fract_x
_atom_site_fract_y
_atom_site_fract_z
_atom_site_U_iso_or_equiv
_atom_site_adp_type
_atom_site_occupancy
_atom_site_symmetry_multiplicity
_atom_site_calc_flag
_atom_site_refinement_flags
_atom_site_disorder_assembly
_atom_site_disorder_group
Pt1 Pt 0.32389(2) 0.5075(2) 0.77134(4) 0.0087(3) Uani 0.50 1 d P A -1
C1 C 0.4540(7) 0.7595(5) 0.8088(12) 0.0173(15) Uani 0.50 1 d P A -1
H1A H 0.5264 0.7495 0.8954 0.026 Uiso 0.50 1 calc PR A -1
H1B H 0.4098 0.8060 0.8581 0.026 Uiso 0.50 1 calc PR A -1
H1C H 0.4765 0.7723 0.6779 0.026 Uiso 0.50 1 calc PR A -1
C2 C 0.4171(6) 0.6108(4) 0.7801(10) 0.0087(12) Uani 0.50 1 d P A -1
C3 C 0.4866(6) 0.4627(4) 0.7526(10) 0.0102(13) Uani 0.50 1 d P A -1
C4 C 0.6429(6) 0.3617(4) 0.7229(11) 0.0138(14) Uani 0.50 1 d P A -1
H4A H 0.6727 0.3841 0.6041 0.021 Uiso 0.50 1 calc PR A -1
H4B H 0.6462 0.3013 0.7192 0.021 Uiso 0.50 1 calc PR A -1
H4C H 0.6928 0.3818 0.8365 0.021 Uiso 0.50 1 calc PR A -1
C5 C 0.0794(7) 0.4134(4) 0.7500(10) 0.0100(13) Uani 0.50 1 d P A -1
C6 C -0.0043(6) 0.3490(4) 0.7250(11) 0.0131(13) Uani 0.50 1 d P A -1
C7 C 0.0456(5) 0.4939(10) 0.7584(7) 0.0110(14) Uiso 0.50 1 d P A -1
C8 C -0.0777(6) 0.5151(4) 0.7438(9) 0.009(2) Uani 0.50 1 d P A -1
N1 N 0.3794(6) 0.6864(4) 0.8014(9) 0.0130(12) Uani 0.50 1 d P A -1
H1 H 0.3024 0.6934 0.8120 0.016 Uiso 0.50 1 calc PR A -1
N2 N 0.5316(13) 0.6025(9) 0.7716(19) 0.010(3) Uiso 0.50 1 d P A -1
H2 H 0.5819 0.6442 0.7813 0.012 Uiso 0.50 1 calc PR A -1
N3 N 0.5680(5) 0.5201(3) 0.7454(8) 0.0108(12) Uiso 0.50 1 d P A -1
H3 H 0.6424 0.5079 0.7251 0.013 Uiso 0.50 1 calc PR A -1
N4 N 0.5216(11) 0.3877(8) 0.7357(19) 0.012(2) Uani 0.50 1 d P A -1
H4 H 0.4664 0.3491 0.7317 0.015 Uiso 0.50 1 calc PR A -1
N5 N -0.0706(6) 0.2955(4) 0.6994(11) 0.0167(13) Uani 0.50 1 d P A -1
N6 N -0.1742(5) 0.5341(4) 0.7326(9) 0.0166(13) Uani 0.50 1 d P A -1
S1 S 0.22689(15) 0.38384(11) 0.7671(3) 0.0118(3) Uani 0.50 1 d P A -1
S2 S 0.14508(18) 0.57366(11) 0.7766(3) 0.0111(3) Uani 0.50 1 d P A -1
O1W O 0.6955(5) 0.7073(3) 0.6220(8) 0.0154(11) Uani 0.50 1 d PD B -1
H1W H 0.6924 0.6559 0.5892 0.023 Uiso 0.50 1 d PD C -1
H2W H 0.6551 0.7380 0.5345 0.023 Uiso 0.50 1 d PD D -1

loop_
_atom_site_aniso_label
_atom_site_aniso_U_11
_atom_site_aniso_U_22
_atom_site_aniso_U_33
_atom_site_aniso_U_23
_atom_site_aniso_U_13
_atom_site_aniso_U_12
Pt1 0.00543(8) 0.0088(10) 0.01190(9) 0.00121(18) 0.00127(6) 0.00015(16)
C1 0.013(3) 0.013(4) 0.026(4) -0.002(3) 0.008(3) -0.003(3)
C2 0.009(3) 0.008(3) 0.009(3) 0.001(2) 0.002(2) 0.003(2)
C3 0.006(3) 0.014(3) 0.010(3) -0.003(2) -0.001(2) -0.003(3)
C4 0.010(3) 0.011(3) 0.021(4) 0.001(3) 0.005(3) 0.002(2)
C5 0.006(3) 0.012(3) 0.013(3) 0.003(3) 0.001(3) 0.005(3)
C6 0.010(3) 0.015(3) 0.014(3) 0.000(3) -0.002(3) 0.003(3)
C8 0.012(3) 0.005(7) 0.011(3) 0.003(2) 0.000(2) -0.002(2)
N1 0.014(3) 0.010(3) 0.015(3) 0.002(2) 0.003(2) -0.001(2)
N4 0.009(4) 0.014(5) 0.013(5) -0.001(4) 0.000(4) 0.001(3)
N5 0.016(3) 0.011(3) 0.023(3) 0.003(3) 0.004(3) 0.002(2)
N6 0.007(3) 0.020(3) 0.023(4) 0.000(2) 0.005(3) -0.003(2)
S1 0.0081(7) 0.0088(8) 0.0189(9) 0.0007(7) 0.0030(6) 0.0013(6)
S2 0.0062(8) 0.0074(8) 0.0200(9) 0.0012(6) 0.0023(7) -0.0007(6)
O1W 0.012(3) 0.013(3) 0.021(3) -0.004(2) 0.003(2) -0.001(2)

loop_
_geom_bond_atom_site_label_1
_geom_bond_atom_site_label_2
_geom_bond_distance
_geom_bond_site_symmetry_2
_geom_bond_publ_flag
Pt1 C2 1.974(7) . ?
Pt1 C3 1.979(7) . ?
Pt1 S2 2.278(3) . ?
Pt1 S1 2.281(3) . ?
C1 N1 1.450(9) . ?
C1 H1A 0.9800 . ?
C1 H1B 0.9800 . ?
C1 H1C 0.9800 . ?
C2 N2 1.299(16) . ?
C2 N1 1.309(9) . ?
C3 N4 1.286(15) . ?
C3 N3 1.308(8) . ?
C4 N4 1.436(14) . ?
C4 H4A 0.9800 . ?
C4 H4B 0.9800 . ?
C4 H4C 0.9800 . ?
C5 C7 1.362(17) . ?
C5 C6 1.405(11) . ?
C5 S1 1.717(8) . ?
C6 N5 1.147(9) . ?
C7 C8 1.421(9) . ?
C7 S2 1.706(13) . ?
C8 N6 1.122(9) . ?
N1 H1 0.8800 . ?
N2 N3 1.414(15) . ?
N2 H2 0.8800 . ?
N3 H3 0.8800 . ?
N4 H4 0.8800 . ?
O1W H1W 0.8642 . ?
O1W H2W 0.8775 . ?
